data_7062790
loop_
_publ_author_name
'Bazhina, Evgeniya S.'
'Shmelev, Maxim A.'
'Voronina, Julia K.'
'Korotkova, Natalia A.'
'Babeshkin, Konstantin A.'
'Matiukhina, Anna K.'
'Belova, Ekaterina V.'
'Gogoleva, Natalia V.'
'Kottsov, Sergey Yu.'
'Efimov, Nikolay N.'
'Kiskin, Mikhail A.'
'Eremenko, Igor L.'

_publ_section_title
;
 Synthesis, structural features, magnetic properties and thermal
 decomposition of a new series of polymeric Ln(iii)--Cr(iii)
 cyclopropane-1,1-dicarboxylates
;
_journal_issue 41
_journal_name_full 'New Journal of Chemistry'
_journal_page_first 19251
_journal_page_last 19264
_journal_paper_doi 10.1039/D3NJ03027J
_journal_volume 47
_journal_year 2023
_chemical_formula_sum 'C30 H48 Cr2 Ho2 O37'
_chemical_formula_weight 1434.54
_space_group_crystal_system tetragonal
_space_group_IT_number 79
_space_group_name_Hall 'I 4'
_space_group_name_H-M_alt 'I 4'
_atom_sites_solution_hydrogens mixed
_audit_creation_method SHELXL-2014/7
_audit_update_record
;
2022-11-07 deposited with the CCDC.	2023-09-18 downloaded from the CCDC.
;
_cell_angle_alpha 90
_cell_angle_beta 90
_cell_angle_gamma 90
_cell_formula_units_Z 4
_cell_length_a 16.2371(6)
_cell_length_b 16.2371(6)
_cell_length_c 20.3655(11)
_cell_measurement_reflns_used 9857
_cell_measurement_temperature 150(2)
_cell_measurement_theta_max 30.41
_cell_measurement_theta_min 2.51
_cell_volume 5369.2(4)
_computing_structure_refinement 'SHELXL-2014/7 (Sheldrick, 2014)'
_diffrn_ambient_temperature 150(2)
_diffrn_measured_fraction_theta_full 1.000
_diffrn_measured_fraction_theta_max 1.000
_diffrn_measurement_device_type 'Bruker APEX-II CCD'
_diffrn_measurement_method '\f and \w scans'
_diffrn_radiation_type MoK\a
_diffrn_radiation_wavelength 0.71073
_diffrn_reflns_av_R_equivalents 0.1131
_diffrn_reflns_av_unetI/netI 0.0764
_diffrn_reflns_Laue_measured_fraction_full 1.000
_diffrn_reflns_Laue_measured_fraction_max 1.000
_diffrn_reflns_limit_h_max 20
_diffrn_reflns_limit_h_min -20
_diffrn_reflns_limit_k_max 20
_diffrn_reflns_limit_k_min -19
_diffrn_reflns_limit_l_max 25
_diffrn_reflns_limit_l_min -24
_diffrn_reflns_number 20459
_diffrn_reflns_point_group_measured_fraction_full 1.000
_diffrn_reflns_point_group_measured_fraction_max 1.000
_diffrn_reflns_theta_full 25.242
_diffrn_reflns_theta_max 25.982
_diffrn_reflns_theta_min 1.604
_exptl_absorpt_coefficient_mu 3.407
_exptl_absorpt_correction_T_max 0.3812
_exptl_absorpt_correction_T_min 0.2566
_exptl_absorpt_correction_type multi-scan
_exptl_crystal_colour blue
_exptl_crystal_density_diffrn 1.775
_exptl_crystal_description plates
_exptl_crystal_F_000 2824
_exptl_crystal_size_max 0.090
_exptl_crystal_size_mid 0.080
_exptl_crystal_size_min 0.010
_refine_diff_density_max 1.717
_refine_diff_density_min -1.082
_refine_diff_density_rms 0.194
_refine_ls_abs_structure_details
;
 Flack x determined using 2133 quotients [(I+)-(I-)]/[(I+)+(I-)]
 (Parsons, Flack and Wagner, Acta Cryst. B69 (2013) 249-259).
;
_refine_ls_abs_structure_Flack 0.039(8)
_refine_ls_extinction_method none
_refine_ls_goodness_of_fit_ref 1.095
_refine_ls_hydrogen_treatment constr
_refine_ls_matrix_type full
_refine_ls_number_parameters 287
_refine_ls_number_reflns 5215
_refine_ls_number_restraints 269
_refine_ls_restrained_S_all 1.113
_refine_ls_R_factor_all 0.0622
_refine_ls_R_factor_gt 0.0594
_refine_ls_shift/su_max 0.005
_refine_ls_shift/su_mean 0.001
_refine_ls_structure_factor_coef Fsqd
_refine_ls_weighting_details 'w=1/[\s^2^(Fo^2^)+(0.0706P)^2^+57.5947P] where P=(Fo^2^+2Fc^2^)/3'
_refine_ls_weighting_scheme calc
_refine_ls_wR_factor_gt 0.1592
_refine_ls_wR_factor_ref 0.1629
_reflns_Friedel_coverage 0.941
_reflns_Friedel_fraction_full 0.999
_reflns_Friedel_fraction_max 0.999
_reflns_number_gt 4997
_reflns_number_total 5215
_reflns_threshold_expression 'I > 2\s(I)'
_cod_data_source_file d3nj03027j2.cif
_cod_data_source_block a_b
_cod_depositor_comments
;
The following automatic conversions were performed:

data item '_exptl_absorpt_correction_type' value 'MULTI-SCAN' was
changed to 'multi-scan' in accordance with the
/home/data/users/saulius/crontab/automatic-downloads/rss-feeds/RSC/lib/dictionaries/cif_core.dic
dictionary named 'cif_core.dic' version 2.4.2 last updated on
2011-04-26.

Automatic conversion script
Id: cif_fix_values 8170 2020-07-09 18:12:32Z antanas 

 Adding full bibliography for 7062789--7062793.cif.
;
_cod_original_cell_volume 5369.2(5)
_cod_database_code 7062790
_shelx_shelxl_version_number 2014/7
_shelx_space_group_comment
;
The symmetry employed for this shelxl refinement is uniquely defined
by the following loop, which should always be used as a source of
symmetry information in preference to the above space-group names.
They are only intended as comments.
;
_shelx_estimated_absorpt_t_min 0.749
_shelx_estimated_absorpt_t_max 0.967

loop_
_space_group_symop_operation_xyz
'x, y, z'
'-x, -y, z'
'-y, x, z'
'y, -x, z'
'x+1/2, y+1/2, z+1/2'
'-x+1/2, -y+1/2, z+1/2'
'-y+1/2, x+1/2, z+1/2'
'y+1/2, -x+1/2, z+1/2'

loop_
_atom_site_label
_atom_site_type_symbol
_atom_site_fract_x
_atom_site_fract_y
_atom_site_fract_z
_atom_site_U_iso_or_equiv
_atom_site_adp_type
_atom_site_occupancy
_atom_site_site_symmetry_order
_atom_site_calc_flag
_atom_site_refinement_flags_posn
_atom_site_refinement_flags_adp
_atom_site_refinement_flags_occupancy
_atom_site_disorder_assembly
_atom_site_disorder_group
Ho1 Ho -0.5000 1.5000 1.01273(4) 0.02286(18) Uani 1 4 d S TU P . .
Ho2 Ho 0.0000 2.0000 0.98891(5) 0.0352(3) Uani 1 4 d S TU P . .
Cr1 Cr -0.22993(13) 1.72877(14) 1.0021(2) 0.0427(5) Uani 1 1 d . U . . .
O2S O 0.0560(18) 1.7466(17) 0.7632(15) 0.186(8) Uani 1 1 d . U . . .
H2SA H 0.0439 1.7392 0.7220 0.223 Uiso 0.5 1 d R U P C .
H2SB H 0.1094 1.7431 0.7648 0.223 Uiso 0.5 1 d R U P . .
O100 O 0.1098(15) 1.5778(16) 0.7801(12) 0.152(6) Uani 1 1 d . U . . .
H10C H 0.0815 1.5515 0.8098 0.183 Uiso 0.5 1 d R U P A 1
H10D H 0.1310 1.6194 0.8011 0.183 Uiso 0.5 1 d R U P A 1
H10A H 0.1179 1.5916 0.7394 0.183 Uiso 0.5 1 d R U P B -2
H10B H 0.1038 1.5245 0.7791 0.183 Uiso 0.5 1 d R U P B -2
Ho3 Ho 0.0055(2) 1.63391(15) 0.68198(11) 0.0418(6) Uani 0.25 1 d . U P C 1
Ho4 Ho -0.00703(19) 1.63082(19) 0.81928(12) 0.0454(7) Uani 0.25 1 d D U P C 2
O1A O -0.1622(5) 1.6661(6) 0.9472(5) 0.0382(17) Uani 1 1 d . U . . .
O2A O -0.3138(5) 1.6467(6) 0.9916(5) 0.0382(17) Uani 1 1 d . U . . .
O3A O -0.1342(5) 1.5979(5) 0.8586(5) 0.0322(15) Uani 1 1 d . U . . .
O4A O -0.3873(5) 1.5426(6) 0.9528(5) 0.0322(15) Uani 1 1 d . U . . .
O1B O -0.1811(6) 1.6692(7) 1.0827(6) 0.048(2) Uani 1 1 d . U . . .
O2B O -0.1386(6) 1.8131(6) 1.0023(6) 0.048(2) Uani 1 1 d . U . . .
O3B O -0.1085(9) 1.6487(8) 1.1700(6) 0.066(3) Uani 1 1 d . U . . .
O4B O -0.0414(9) 1.8869(8) 1.0494(6) 0.066(3) Uani 1 1 d . U . . .
O1C O -0.2831(8) 1.7992(7) 0.9292(5) 0.050(3) Uani 1 1 d . U . . .
O2C O -0.2888(8) 1.7816(7) 1.0641(5) 0.050(3) Uani 1 1 d . U . . .
O5 O -0.4454(7) 1.6161(7) 1.0747(6) 0.052(3) Uani 1 1 d . U . . .
H5A H -0.3999 1.6279 1.0446 0.063 Uiso 1 1 d R U . . .
H5B H -0.4798 1.6598 1.0934 0.063 Uiso 1 1 d R U . . .
O6 O 0.1050(6) 2.0510(6) 0.9226(5) 0.045(3) Uani 1 1 d . U . . .
H6A H 0.1162 2.0999 0.9494 0.054 Uiso 1 1 d R U . . .
H6B H 0.1537 2.0215 0.9067 0.054 Uiso 1 1 d R U . . .
C1A C -0.1871(9) 1.6277(9) 0.8844(8) 0.046(2) Uani 1 1 d . U . . .
C2A C -0.2723(10) 1.5802(9) 0.8902(8) 0.0416(17) Uani 1 1 d . U . . .
C3A C -0.3217(7) 1.5876(7) 0.9534(6) 0.024(3) Uani 1 1 d . U . . .
C4A C -0.3229(13) 1.5546(12) 0.8337(11) 0.087(4) Uani 1 1 d D U . . .
H4AA H -0.3824 1.5453 0.8412 0.104 Uiso 1 1 calc R U . . .
H4AB H -0.3089 1.5777 0.7901 0.104 Uiso 1 1 calc R U . . .
C5A C -0.2672(12) 1.4985(15) 0.8619(10) 0.087(4) Uani 1 1 d D U . . .
H5AA H -0.2171 1.4846 0.8365 0.104 Uiso 1 1 calc R U . . .
H5AB H -0.2904 1.4522 0.8876 0.104 Uiso 1 1 calc R U . . .
C1B C -0.1147(10) 1.6835(9) 1.1053(8) 0.046(2) Uani 1 1 d . U . . .
C2B C -0.0762(10) 1.7664(9) 1.1000(8) 0.0416(17) Uani 1 1 d . U . . .
C3B C -0.0885(10) 1.8287(10) 1.0565(8) 0.046(2) Uani 1 1 d . U . . .
C4B C -0.0040(12) 1.7717(7) 1.1437(6) 0.041(2) Uani 1 1 d . U . . .
H4BA H 0.0151 1.7197 1.1640 0.050 Uiso 1 1 calc R U . . .
H4BB H 0.0413 1.8085 1.1297 0.050 Uiso 1 1 calc R U . . .
C5B C -0.0681(9) 1.8065(8) 1.1698(7) 0.041(2) Uani 1 1 d . U . . .
H5BA H -0.0686 1.8673 1.1726 0.050 Uiso 1 1 calc R U . . .
H5BB H -0.0949 1.7780 1.2071 0.050 Uiso 1 1 calc R U . . .
C1C C -0.3264(10) 1.8524(11) 0.9304(7) 0.054(3) Uani 1 1 d D U . . .
C2C C -0.3754(6) 1.8705(8) 0.9905(6) 0.0416(17) Uani 1 1 d D U . . .
C3C C -0.3511(9) 1.8387(11) 1.0579(6) 0.054(3) Uani 1 1 d D U . . .
O3C O -0.3477(8) 1.8804(7) 0.8813(6) 0.061(3) Uani 1 1 d . U . . .
O4C O -0.4051(8) 1.8657(9) 1.1053(4) 0.092(5) Uani 1 1 d D U . . .
C4C C -0.4667(9) 1.8969(16) 0.9900(6) 0.055(3) Uani 0.5 1 d D U P D 1
H4CA H -0.5110 1.9031 1.0420 0.066 Uiso 0.5 1 d R U P D 1
H4CB H -0.5244 1.8816 0.9620 0.066 Uiso 0.5 1 d R U P D 1
C5C C -0.387(2) 1.9749(19) 0.9761(18) 0.055(3) Uani 0.5 1 d . U P D 1
H5CA H -0.3785 1.9958 0.9309 0.066 Uiso 0.5 1 calc R U P D 1
H5CB H -0.3740 2.0139 1.0120 0.066 Uiso 0.5 1 calc R U P D 1
C4' C -0.4577(10) 1.9140(12) 0.9919(6) 0.055(3) Uani 0.5 1 d D U P D 2
H4'A H -0.4559 1.9265 0.9585 0.066 Uiso 0.5 1 d R U P D 2
H4'B H -0.4699 1.8633 1.0212 0.066 Uiso 0.5 1 d R U P D 2
C5' C -0.4028(16) 1.9611(17) 1.0341(13) 0.055(3) Uani 0.5 1 d D U P D 2
H5'A H -0.4064 1.9546 1.0823 0.066 Uiso 0.5 1 d R U P D 2
H5'B H -0.3936 2.0181 1.0184 0.066 Uiso 0.5 1 d R U P D 2
O2HO O 0.0373(10) 1.7618(10) 0.6261(7) 0.0240(18) Uani 0.5 1 d . U P C 1
H2HA H -0.0070 1.7217 0.6190 0.029 Uiso 0.5 1 d R U P C 1
H2HB H 0.0028 1.8055 0.6075 0.029 Uiso 0.5 1 d R U P C 1
O1HO O -0.1302(14) 1.7065(14) 0.7456(13) 0.059(2) Uani 0.5 1 d . U P C 1
H1HA H -0.1306 1.6698 0.7838 0.071 Uiso 0.5 1 d R U P C 1
H1HB H -0.0711 1.7184 0.7487 0.071 Uiso 0.5 1 d R U P C 1
O4HO O -0.001(2) 1.4899(13) 0.8563(6) 0.046(4) Uani 0.5 1 d . U P C -2
H4HA H -0.0429 1.4631 0.8289 0.055 Uiso 0.5 1 d R U P C -2
H4HB H 0.0477 1.4543 0.8553 0.055 Uiso 0.5 1 d R U P C -2
O3HO O -0.111(2) 1.7282(19) 0.8112(16) 0.122(11) Uani 0.5 1 d . U P C -2
H3HA H -0.1560 1.6985 0.8331 0.147 Uiso 0.5 1 d DR U P C -2
H3HB H -0.0817 1.7768 0.8274 0.147 Uiso 0.5 1 d DR U P C -2
O9 O -0.012(3) 1.582(3) 0.7081(19) 0.152(6) Uani 0.5 1 d . U P C -2
H9A H -0.0511 1.6230 0.7209 0.183 Uiso 0.5 1 d R U P C -2
H9B H 0.0006 1.5233 0.7081 0.183 Uiso 0.5 1 d R U P C -2

loop_
_atom_site_aniso_label
_atom_site_aniso_U_11
_atom_site_aniso_U_22
_atom_site_aniso_U_33
_atom_site_aniso_U_23
_atom_site_aniso_U_13
_atom_site_aniso_U_12
Ho1 0.0149(2) 0.0149(2) 0.0387(4) 0.000 0.000 0.000
Ho2 0.0151(2) 0.0151(2) 0.0755(7) 0.000 0.000 0.000
Cr1 0.0139(7) 0.0259(8) 0.0884(13) -0.0086(11) -0.0039(11) -0.0013(5)
O2S 0.192(12) 0.198(12) 0.167(11) 0.022(9) 0.012(9) -0.006(9)
O100 0.159(10) 0.139(10) 0.159(9) 0.012(8) 0.003(8) 0.010(8)
Ho3 0.0447(13) 0.0338(10) 0.0468(10) 0.0176(9) 0.0182(15) 0.0159(13)
Ho4 0.0227(10) 0.0646(15) 0.0487(11) -0.0088(11) 0.0178(13) -0.0132(12)
O1A 0.009(2) 0.038(3) 0.067(4) -0.007(3) 0.011(2) -0.003(2)
O2A 0.009(2) 0.038(3) 0.067(4) -0.007(3) 0.011(2) -0.003(2)
O3A 0.016(2) 0.029(3) 0.052(3) -0.008(3) 0.002(2) -0.005(2)
O4A 0.016(2) 0.029(3) 0.052(3) -0.008(3) 0.002(2) -0.005(2)
O1B 0.026(3) 0.039(3) 0.079(4) -0.001(3) -0.013(3) -0.008(3)
O2B 0.026(3) 0.039(3) 0.079(4) -0.001(3) -0.013(3) -0.008(3)
O3B 0.074(5) 0.048(4) 0.076(4) 0.018(4) -0.012(4) -0.010(4)
O4B 0.074(5) 0.048(4) 0.076(4) 0.018(4) -0.012(4) -0.010(4)
O1C 0.054(6) 0.050(6) 0.048(5) -0.015(4) -0.006(5) -0.005(5)
O2C 0.065(6) 0.030(4) 0.054(5) -0.021(4) 0.003(5) 0.002(4)
O5 0.036(5) 0.040(5) 0.082(7) -0.031(5) 0.002(5) 0.012(4)
O6 0.025(4) 0.031(5) 0.078(7) 0.001(5) 0.015(5) -0.007(4)
C1A 0.038(4) 0.030(3) 0.069(4) -0.001(3) 0.013(3) 0.005(3)
C2A 0.035(3) 0.031(3) 0.059(4) -0.002(3) -0.001(3) 0.003(2)
C3A 0.011(4) 0.016(4) 0.046(6) -0.009(4) -0.008(4) 0.000(4)
C4A 0.090(7) 0.084(7) 0.086(6) -0.006(6) -0.006(6) 0.012(6)
C5A 0.090(7) 0.084(7) 0.086(6) -0.006(6) -0.006(6) 0.012(6)
C1B 0.038(4) 0.030(3) 0.069(4) -0.001(3) 0.013(3) 0.005(3)
C2B 0.035(3) 0.031(3) 0.059(4) -0.002(3) -0.001(3) 0.003(2)
C3B 0.038(4) 0.030(3) 0.069(4) -0.001(3) 0.013(3) 0.005(3)
C4B 0.042(4) 0.024(3) 0.058(4) 0.024(3) -0.003(4) -0.006(4)
C5B 0.042(4) 0.024(3) 0.058(4) 0.024(3) -0.003(4) -0.006(4)
C1C 0.050(5) 0.058(5) 0.054(5) 0.017(4) -0.001(4) -0.012(4)
C2C 0.035(3) 0.031(3) 0.059(4) -0.002(3) -0.001(3) 0.003(2)
C3C 0.050(5) 0.058(5) 0.054(5) 0.017(4) -0.001(4) -0.012(4)
O3C 0.068(6) 0.052(6) 0.063(6) 0.021(5) -0.013(5) 0.008(5)
O4C 0.078(8) 0.109(9) 0.089(7) -0.028(7) 0.019(6) 0.023(7)
C4C 0.050(5) 0.048(5) 0.068(5) -0.005(4) -0.007(4) 0.009(4)
C5C 0.050(5) 0.048(5) 0.068(5) -0.005(4) -0.007(4) 0.009(4)
C4' 0.050(5) 0.048(5) 0.068(5) -0.005(4) -0.007(4) 0.009(4)
C5' 0.050(5) 0.048(5) 0.068(5) -0.005(4) -0.007(4) 0.009(4)
O2HO 0.025(3) 0.024(3) 0.024(3) 0.003(2) 0.001(2) 0.003(2)
O1HO 0.059(3) 0.059(3) 0.059(3) 0.000(2) 0.001(2) 0.001(2)
O4HO 0.042(7) 0.038(9) 0.057(7) -0.002(8) -0.018(12) -0.026(7)
O3HO 0.14(2) 0.135(19) 0.091(16) 0.031(15) 0.037(15) 0.021(16)
O9 0.159(10) 0.139(10) 0.159(9) 0.012(8) 0.003(8) 0.010(8)

loop_
_atom_type_symbol
_atom_type_description
_atom_type_scat_dispersion_real
_atom_type_scat_dispersion_imag
_atom_type_scat_source
C C 0.0033 0.0016 'International Tables Vol C Tables 4.2.6.8 and 6.1.1.4'
H H 0.0000 0.0000 'International Tables Vol C Tables 4.2.6.8 and 6.1.1.4'
Cr Cr 0.3209 0.6236 'International Tables Vol C Tables 4.2.6.8 and 6.1.1.4'
Ho Ho -0.2175 4.6783 'International Tables Vol C Tables 4.2.6.8 and 6.1.1.4'
O O 0.0106 0.0060 'International Tables Vol C Tables 4.2.6.8 and 6.1.1.4'

loop_
_geom_angle_atom_site_label_1
_geom_angle_atom_site_label_2
_geom_angle_atom_site_label_3
_geom_angle
_geom_angle_site_symmetry_1
_geom_angle_site_symmetry_3
_geom_angle_publ_flag
O4A Ho1 O4A 116.1(5) . 2_485 ?
O4A Ho1 O4A 73.7(2) . 4_365 ?
O4A Ho1 O4A 73.7(2) 2_485 4_365 ?
O4A Ho1 O4A 73.7(2) . 3_675 ?
O4A Ho1 O4A 73.7(2) 2_485 3_675 ?
O4A Ho1 O4A 116.1(5) 4_365 3_675 ?
O4A Ho1 O5 75.7(4) . . ?
O4A Ho1 O5 142.7(3) 2_485 . ?
O4A Ho1 O5 141.2(3) 4_365 . ?
O4A Ho1 O5 76.7(4) 3_675 . ?
O4A Ho1 O5 76.7(4) . 4_365 ?
O4A Ho1 O5 141.2(3) 2_485 4_365 ?
O4A Ho1 O5 75.7(4) 4_365 4_365 ?
O4A Ho1 O5 142.7(4) 3_675 4_365 ?
O5 Ho1 O5 74.4(3) . 4_365 ?
O4A Ho1 O5 142.7(3) . 2_485 ?
O4A Ho1 O5 75.7(4) 2_485 2_485 ?
O4A Ho1 O5 76.7(4) 4_365 2_485 ?
O4A Ho1 O5 141.2(3) 3_675 2_485 ?
O5 Ho1 O5 117.5(6) . 2_485 ?
O5 Ho1 O5 74.4(3) 4_365 2_485 ?
O4A Ho1 O5 141.2(3) . 3_675 ?
O4A Ho1 O5 76.7(4) 2_485 3_675 ?
O4A Ho1 O5 142.7(4) 4_365 3_675 ?
O4A Ho1 O5 75.7(4) 3_675 3_675 ?
O5 Ho1 O5 74.4(3) . 3_675 ?
O5 Ho1 O5 117.5(6) 4_365 3_675 ?
O5 Ho1 O5 74.4(3) 2_485 3_675 ?
O4B Ho2 O4B 115.6(7) . 2_595 ?
O4B Ho2 O4B 73.5(3) . 3_775 ?
O4B Ho2 O4B 73.5(3) 2_595 3_775 ?
O4B Ho2 O4B 73.5(3) . 4_375 ?
O4B Ho2 O4B 73.5(3) 2_595 4_375 ?
O4B Ho2 O4B 115.6(7) 3_775 4_375 ?
O4B Ho2 O6 143.6(5) . . ?
O4B Ho2 O6 79.2(4) 2_595 . ?
O4B Ho2 O6 80.2(4) 3_775 . ?
O4B Ho2 O6 142.0(5) 4_375 . ?
O4B Ho2 O6 79.2(4) . 2_595 ?
O4B Ho2 O6 143.6(5) 2_595 2_595 ?
O4B Ho2 O6 142.0(5) 3_775 2_595 ?
O4B Ho2 O6 80.2(4) 4_375 2_595 ?
O6 Ho2 O6 109.1(5) . 2_595 ?
O4B Ho2 O6 80.2(4) . 4_375 ?
O4B Ho2 O6 142.0(5) 2_595 4_375 ?
O4B Ho2 O6 79.2(4) 3_775 4_375 ?
O4B Ho2 O6 143.6(5) 4_375 4_375 ?
O6 Ho2 O6 70.3(3) . 4_375 ?
O6 Ho2 O6 70.3(3) 2_595 4_375 ?
O4B Ho2 O6 142.0(5) . 3_775 ?
O4B Ho2 O6 80.2(4) 2_595 3_775 ?
O4B Ho2 O6 143.6(5) 3_775 3_775 ?
O4B Ho2 O6 79.2(4) 4_375 3_775 ?
O6 Ho2 O6 70.3(3) . 3_775 ?
O6 Ho2 O6 70.3(3) 2_595 3_775 ?
O6 Ho2 O6 109.1(5) 4_375 3_775 ?
O2C Cr1 O1A 172.2(5) . . ?
O2C Cr1 O2A 91.8(5) . . ?
O1A Cr1 O2A 88.5(4) . . ?
O2C Cr1 O2B 93.8(5) . . ?
O1A Cr1 O2B 86.5(5) . . ?
O2A Cr1 O2B 173.5(6) . . ?
O2C Cr1 O1C 91.1(4) . . ?
O1A Cr1 O1C 96.7(5) . . ?
O2A Cr1 O1C 90.5(5) . . ?
O2B Cr1 O1C 86.2(5) . . ?
O2C Cr1 O1B 82.5(5) . . ?
O1A Cr1 O1B 89.7(5) . . ?
O2A Cr1 O1B 92.0(4) . . ?
O2B Cr1 O1B 91.9(5) . . ?
O1C Cr1 O1B 173.2(5) . . ?
Ho4 O2S H2SA 104.6 . . ?
Ho3 O2S H2SA 38.5 . . ?
Ho4 O2S H2SB 110.6 . . ?
Ho3 O2S H2SB 106.9 . . ?
H2SA O2S H2SB 104.5 . . ?
Ho3 O100 H10C 109.8 . . ?
Ho3 O100 H10D 109.8 . . ?
H10C O100 H10D 104.5 . . ?
Ho4 O100 H10A 111.7 . . ?
Ho4 O100 H10B 107.3 . . ?
H10A O100 H10B 104.5 . . ?
O4C Ho3 O3B 129.5(4) 6_484 8_364 ?
O4C Ho3 O2HO 80.0(5) 6_484 . ?
O3B Ho3 O2HO 83.8(5) 8_364 . ?
O4C Ho3 O2S 131.7(7) 6_484 . ?
O3B Ho3 O2S 83.1(7) 8_364 . ?
O2HO Ho3 O2S 68.2(7) . . ?
O4C Ho3 O100 160.1(7) 6_484 . ?
O3B Ho3 O100 54.5(6) 8_364 . ?
O2HO Ho3 O100 119.4(7) . . ?
O2S Ho3 O100 65.2(9) . . ?
O4C Ho3 O1HO 75.6(6) 6_484 . ?
O3B Ho3 O1HO 152.5(6) 8_364 . ?
O2HO Ho3 O1HO 91.4(6) . . ?
O2S Ho3 O1HO 70.1(8) . . ?
O100 Ho3 O1HO 106.5(7) . . ?
O4C Ho3 H2SA 120.4 6_484 . ?
O3B Ho3 H2SA 83.4 8_364 . ?
O2HO Ho3 H2SA 52.5 . . ?
O2S Ho3 H2SA 15.8 . . ?
O100 Ho3 H2SA 78.2 . . ?
O1HO Ho3 H2SA 72.4 . . ?
O4C Ho3 H2HA 57.4 6_484 . ?
O3B Ho3 H2HA 99.4 8_364 . ?
O2HO Ho3 H2HA 22.6 . . ?
O2S Ho3 H2HA 86.3 . . ?
O100 Ho3 H2HA 141.9 . . ?
O1HO Ho3 H2HA 85.1 . . ?
H2SA Ho3 H2HA 70.8 . . ?
O4C Ho3 H1HB 90.9 6_484 . ?
O3B Ho3 H1HB 134.1 8_364 . ?
O2HO Ho3 H1HB 83.2 . . ?
O2S Ho3 H1HB 51.2 . . ?
O100 Ho3 H1HB 95.8 . . ?
O1HO Ho3 H1HB 18.8 . . ?
H2SA Ho3 H1HB 54.3 . . ?
H2HA Ho3 H1HB 84.0 . . ?
O100 Ho4 O3A 143.7(7) . . ?
O100 Ho4 O3HO 149.0(10) . . ?
O3A Ho4 O3HO 61.6(7) . . ?
O100 Ho4 O9 64.3(15) . . ?
O3A Ho4 O9 102.9(14) . . ?
O3HO Ho4 O9 97.5(15) . . ?
O100 Ho4 O4HO 73.2(10) . . ?
O3A Ho4 O4HO 72.8(8) . . ?
O3HO Ho4 O4HO 134.2(11) . . ?
O9 Ho4 O4HO 89.1(13) . . ?
O100 Ho4 O2S 76.9(10) . . ?
O3A Ho4 O2S 136.8(7) . . ?
O3HO Ho4 O2S 75.3(10) . . ?
O9 Ho4 O2S 79.9(15) . . ?
O4HO Ho4 O2S 150.0(11) . . ?
O100 Ho4 O3C 61.5(7) . 3_775 ?
O3A Ho4 O3C 128.0(4) . 3_775 ?
O3HO Ho4 O3C 123.6(8) . 3_775 ?
O9 Ho4 O3C 124.4(14) . 3_775 ?
O4HO Ho4 O3C 86.6(8) . 3_775 ?
O2S Ho4 O3C 77.1(8) . 3_775 ?
C1A O1A Cr1 125.8(8) . . ?
C3A O2A Cr1 132.9(8) . . ?
C1A O3A Ho4 139.5(10) . . ?
C3A O4A Ho1 145.0(8) . . ?
C1B O1B Cr1 124.2(11) . . ?
C3B O2B Cr1 123.7(10) . . ?
C1B O3B Ho3 117.8(10) . 7_665 ?
C3B O4B Ho2 149.1(13) . . ?
C1C O1C Cr1 132.6(11) . . ?
C3C O2C Cr1 130.2(9) . . ?
Ho1 O5 H5A 95.8 . . ?
Ho1 O5 H5B 123.7 . . ?
H5A O5 H5B 122.0 . . ?
Ho2 O6 H6A 95.9 . . ?
Ho2 O6 H6B 127.6 . . ?
H6A O6 H6B 115.4 . . ?
O3A C1A O1A 112.3(13) . . ?
O3A C1A C2A 119.6(14) . . ?
O1A C1A C2A 112.3(12) . . ?
C5A C2A C4A 57.5(11) . . ?
C5A C2A C3A 116.0(14) . . ?
C4A C2A C3A 112.9(14) . . ?
C5A C2A C1A 111.5(14) . . ?
C4A C2A C1A 124.4(15) . . ?
C3A C2A C1A 118.9(12) . . ?
O2A C3A O4A 121.9(11) . . ?
O2A C3A C2A 122.4(11) . . ?
O4A C3A C2A 112.5(11) . . ?
C5A C4A C2A 60.4(14) . . ?
C5A C4A H4AA 117.7 . . ?
C2A C4A H4AA 117.7 . . ?
C5A C4A H4AB 117.7 . . ?
C2A C4A H4AB 117.7 . . ?
H4AA C4A H4AB 114.9 . . ?
C4A C5A C2A 62.1(14) . . ?
C4A C5A H5AA 117.5 . . ?
C2A C5A H5AA 117.5 . . ?
C4A C5A H5AB 117.6 . . ?
C2A C5A H5AB 117.5 . . ?
H5AA C5A H5AB 114.6 . . ?
O1B C1B O3B 109.8(14) . . ?
O1B C1B C2B 121.8(14) . . ?
O3B C1B C2B 113.1(14) . . ?
C3B C2B C4B 117.8(14) . . ?
C3B C2B C1B 131.3(15) . . ?
C4B C2B C1B 110.1(13) . . ?
C3B C2B C5B 107.1(13) . . ?
C4B C2B C5B 50.3(10) . . ?
C1B C2B C5B 110.2(13) . . ?
O4B C3B C2B 124.1(17) . . ?
O4B C3B O2B 114.4(15) . . ?
C2B C3B O2B 117.7(14) . . ?
C5B C4B C2B 68.6(13) . . ?
C5B C4B H4BA 116.8 . . ?
C2B C4B H4BA 116.8 . . ?
C5B C4B H4BB 116.8 . . ?
C2B C4B H4BB 116.8 . . ?
H4BA C4B H4BB 113.8 . . ?
C4B C5B C2B 61.1(11) . . ?
C4B C5B H5BA 117.7 . . ?
C2B C5B H5BA 117.7 . . ?
C4B C5B H5BB 117.7 . . ?
C2B C5B H5BB 117.7 . . ?
H5BA C5B H5BB 114.8 . . ?
O1C C1C O3C 118.4(15) . . ?
O1C C1C C2C 120.6(14) . . ?
O3C C1C C2C 118.4(15) . . ?
C1C C2C C4' 125.4(11) . . ?
C1C C2C C3C 122.5(10) . . ?
C4' C2C C3C 111.8(10) . . ?
C1C C2C C4C 124.2(11) . . ?
C3C C2C C4C 110.5(10) . . ?
C1C C2C C5C 96.4(16) . . ?
C3C C2C C5C 121.0(16) . . ?
C4C C2C C5C 67.8(15) . . ?
C1C C2C C5' 135.2(15) . . ?
C4' C2C C5' 51.8(9) . . ?
C3C C2C C5' 84.0(12) . . ?
O4C C3C O2C 128.1(12) . . ?
O4C C3C C2C 111.1(11) . . ?
O2C C3C C2C 120.2(12) . . ?
C1C O3C Ho4 145.6(12) . 4_375 ?
C3C O4C Ho3 161.2(13) . 6_485 ?
C2C C4C C5C 60.9(13) . . ?
C2C C4C H4CA 123.7 . . ?
C5C C4C H4CA 118.0 . . ?
C2C C4C H4CB 138.0 . . ?
C5C C4C H4CB 131.5 . . ?
H4CA C4C H4CB 88.1 . . ?
C2C C5C C4C 51.2(11) . . ?
C2C C5C H5CA 118.6 . . ?
C4C C5C H5CA 118.6 . . ?
C2C C5C H5CB 118.6 . . ?
C4C C5C H5CB 118.6 . . ?
H5CA C5C H5CB 115.9 . . ?
C5' C4' C2C 73.5(14) . . ?
C5' C4' H4'A 112.9 . . ?
C2C C4' H4'A 94.7 . . ?
C5' C4' H4'B 101.2 . . ?
C2C C4' H4'B 79.0 . . ?
H4'A C4' H4'B 142.0 . . ?
C4' C5' C2C 54.7(11) . . ?
C4' C5' H5'A 119.5 . . ?
C2C C5' H5'A 114.9 . . ?
C4' C5' H5'B 113.1 . . ?
C2C C5' H5'B 125.1 . . ?
H5'A C5' H5'B 115.5 . . ?
Ho3 O2HO H2HA 49.0 . . ?
Ho3 O2HO H2HB 132.9 . . ?
H2HA O2HO H2HB 90.4 . . ?
Ho3 O1HO H1HA 96.6 . . ?
Ho3 O1HO H1HB 49.2 . . ?
H1HA O1HO H1HB 94.3 . . ?
Ho4 O4HO H4HA 102.4 . . ?
Ho4 O4HO H4HB 125.7 . . ?
H4HA O4HO H4HB 106.6 . . ?
Ho4 O3HO H3HA 100.0 . . ?
Ho4 O3HO H3HB 99.7 . . ?
H3HA O3HO H3HB 127.4 . . ?
Ho4 O9 H9A 62.4 . . ?
Ho4 O9 H9B 108.3 . . ?
H9A O9 H9B 145.1 . . ?

loop_
_geom_bond_atom_site_label_1
_geom_bond_atom_site_label_2
_geom_bond_distance
_geom_bond_site_symmetry_2
_geom_bond_publ_flag
Ho1 O4A 2.306(9) . ?
Ho1 O4A 2.306(9) 2_485 ?
Ho1 O4A 2.306(9) 4_365 ?
Ho1 O4A 2.306(9) 3_675 ?
Ho1 O5 2.435(11) . ?
Ho1 O5 2.435(11) 4_365 ?
Ho1 O5 2.435(11) 2_485 ?
Ho1 O5 2.435(11) 3_675 ?
Ho2 O4B 2.312(13) . ?
Ho2 O4B 2.312(13) 2_595 ?
Ho2 O4B 2.312(13) 3_775 ?
Ho2 O4B 2.312(13) 4_375 ?
Ho2 O6 2.326(10) . ?
Ho2 O6 2.326(10) 2_595 ?
Ho2 O6 2.326(10) 4_375 ?
Ho2 O6 2.326(10) 3_775 ?
Cr1 O2C 1.802(11) . ?
Cr1 O1A 1.869(10) . ?
Cr1 O2A 1.918(9) . ?
Cr1 O2B 2.017(10) . ?
Cr1 O1C 2.063(12) . ?
Cr1 O1B 2.064(12) . ?
O2S Ho4 2.43(3) . ?
O2S Ho3 2.60(3) . ?
O2S H2SA 0.8699 . ?
O2S H2SB 0.8702 . ?
O100 Ho4 2.23(2) . ?
O100 Ho3 2.77(2) . ?
O100 H10C 0.8700 . ?
O100 H10D 0.8698 . ?
O100 H10A 0.8700 . ?
O100 H10B 0.8699 . ?
Ho3 O4C 2.259(12) 6_484 ?
Ho3 O3B 2.373(13) 8_364 ?
Ho3 O2HO 2.423(16) . ?
Ho3 O1HO 2.81(2) . ?
Ho3 H2SA 1.9939 . ?
Ho3 H2HA 1.9278 . ?
Ho3 H1HB 2.2969 . ?
Ho4 O3A 2.278(8) . ?
Ho4 O3HO 2.32(3) . ?
Ho4 O9 2.40(4) . ?
Ho4 O4HO 2.41(2) . ?
Ho4 O3C 2.438(12) 3_775 ?
O1A C1A 1.48(2) . ?
O2A C3A 1.242(15) . ?
O3A C1A 1.118(17) . ?
O4A C3A 1.290(14) . ?
O1B C1B 1.196(19) . ?
O2B C3B 1.39(2) . ?
O3B C1B 1.44(2) . ?
O3B Ho3 2.373(13) 7_665 ?
O4B C3B 1.22(2) . ?
O1C C1C 1.11(2) . ?
O2C C3C 1.377(19) . ?
O5 H5A 0.9796 . ?
O5 H5B 0.9796 . ?
O6 H6A 0.9799 . ?
O6 H6B 0.9801 . ?
C1A C2A 1.59(2) . ?
C2A C5A 1.45(3) . ?
C2A C4A 1.47(3) . ?
C2A C3A 1.52(2) . ?
C4A C5A 1.41(2) . ?
C4A H4AA 0.9900 . ?
C4A H4AB 0.9900 . ?
C5A H5AA 0.9900 . ?
C5A H5AB 0.9900 . ?
C1B C2B 1.49(2) . ?
C2B C3B 1.36(2) . ?
C2B C4B 1.48(2) . ?
C2B C5B 1.57(2) . ?
C4B C5B 1.30(2) . ?
C4B H4BA 0.9900 . ?
C4B H4BB 0.9900 . ?
C5B H5BA 0.9900 . ?
C5B H5BB 0.9900 . ?
C1C O3C 1.151(19) . ?
C1C C2C 1.489(17) . ?
C2C C4' 1.511(17) . ?
C2C C3C 1.518(15) . ?
C2C C4C 1.543(16) . ?
C2C C5C 1.73(3) . ?
C2C C5' 1.77(3) . ?
C3C O4C 1.376(19) . ?
O3C Ho4 2.438(12) 4_375 ?
O4C Ho3 2.259(12) 6_485 ?
C4C C5C 1.83(4) . ?
C4C H4CA 1.2844 . ?
C4C H4CB 1.1241 . ?
C5C H5CA 0.9900 . ?
C5C H5CB 0.9900 . ?
C4' C5' 1.46(2) . ?
C4' H4'A 0.7112 . ?
C4' H4'B 1.0361 . ?
C5' H5'A 0.9898 . ?
C5' H5'B 0.9898 . ?
O2HO H2HA 0.9803 . ?
O2HO H2HB 0.9801 . ?
O1HO H1HA 0.9801 . ?
O1HO H1HB 0.9797 . ?
O4HO H4HA 0.9800 . ?
O4HO H4HB 0.9801 . ?
O3HO H3HA 0.9795 . ?
O3HO H3HB 0.9807 . ?
O9 H9A 0.9500 . ?
O9 H9B 0.9806 . ?

loop_
_geom_torsion_atom_site_label_1
_geom_torsion_atom_site_label_2
_geom_torsion_atom_site_label_3
_geom_torsion_atom_site_label_4
_geom_torsion
_geom_torsion_site_symmetry_1
_geom_torsion_site_symmetry_2
_geom_torsion_site_symmetry_3
_geom_torsion_site_symmetry_4
_geom_torsion_publ_flag
O2A Cr1 O1A C1A 45.5(11) . . . . ?
O2B Cr1 O1A C1A -130.5(11) . . . . ?
O1C Cr1 O1A C1A -44.8(11) . . . . ?
O1B Cr1 O1A C1A 137.6(11) . . . . ?
O2A Cr1 O2C C3C -83.6(14) . . . . ?
O2B Cr1 O2C C3C 93.1(14) . . . . ?
O1C Cr1 O2C C3C 6.9(15) . . . . ?
O1B Cr1 O2C C3C -175.5(14) . . . . ?
Ho4 O3A C1A O1A -57(2) . . . . ?
Ho4 O3A C1A C2A 168.8(10) . . . . ?
Cr1 O1A C1A O3A 175.2(10) . . . . ?
Cr1 O1A C1A C2A -46.7(15) . . . . ?
O3A C1A C2A C5A 3(2) . . . . ?
O1A C1A C2A C5A -132.0(14) . . . . ?
O3A C1A C2A C4A -62(2) . . . . ?
O1A C1A C2A C4A 163.6(14) . . . . ?
O3A C1A C2A C3A 141.9(15) . . . . ?
O1A C1A C2A C3A 7.2(17) . . . . ?
Cr1 O2A C3A O4A -175.7(9) . . . . ?
Cr1 O2A C3A C2A -17.4(18) . . . . ?
Ho1 O4A C3A O2A -22(2) . . . . ?
Ho1 O4A C3A C2A 177.4(10) . . . . ?
C5A C2A C3A O2A 160.6(13) . . . . ?
C4A C2A C3A O2A -135.7(14) . . . . ?
C1A C2A C3A O2A 23.3(19) . . . . ?
C5A C2A C3A O4A -39.3(17) . . . . ?
C4A C2A C3A O4A 24.4(17) . . . . ?
C1A C2A C3A O4A -176.6(11) . . . . ?
C3A C2A C4A C5A -107.2(16) . . . . ?
C1A C2A C4A C5A 95.2(18) . . . . ?
C3A C2A C5A C4A 101.6(17) . . . . ?
C1A C2A C5A C4A -117.9(17) . . . . ?
Cr1 O1B C1B O3B 164.5(9) . . . . ?
Cr1 O1B C1B C2B 29(2) . . . . ?
Ho3 O3B C1B O1B 55.9(15) 7_665 . . . ?
Ho3 O3B C1B C2B -164.4(10) 7_665 . . . ?
O1B C1B C2B C3B -24(3) . . . . ?
O3B C1B C2B C3B -158.0(17) . . . . ?
O1B C1B C2B C4B 167.8(15) . . . . ?
O3B C1B C2B C4B 33.4(18) . . . . ?
O1B C1B C2B C5B 113.9(17) . . . . ?
O3B C1B C2B C5B -20.4(17) . . . . ?
Ho2 O4B C3B C2B 167.6(16) . . . . ?
Ho2 O4B C3B O2B 10(3) . . . . ?
C4B C2B C3B O4B 3(3) . . . . ?
C1B C2B C3B O4B -164.4(17) . . . . ?
C5B C2B C3B O4B 57(2) . . . . ?
C4B C2B C3B O2B 160.0(13) . . . . ?
C1B C2B C3B O2B -8(3) . . . . ?
C5B C2B C3B O2B -146.4(13) . . . . ?
Cr1 O2B C3B O4B -173.8(11) . . . . ?
Cr1 O2B C3B C2B 27.4(19) . . . . ?
C3B C2B C4B C5B 89.7(15) . . . . ?
C1B C2B C4B C5B -100.0(14) . . . . ?
C3B C2B C5B C4B -112.2(14) . . . . ?
C1B C2B C5B C4B 99.8(14) . . . . ?
Cr1 O1C C1C O3C -179.1(12) . . . . ?
Cr1 O1C C1C C2C -18(3) . . . . ?
O1C C1C C2C C4' -153.1(17) . . . . ?
O3C C1C C2C C4' 8(3) . . . . ?
O1C C1C C2C C3C 20(3) . . . . ?
O3C C1C C2C C3C -178.2(14) . . . . ?
O1C C1C C2C C4C -138.8(19) . . . . ?
O3C C1C C2C C4C 23(3) . . . . ?
O1C C1C C2C C5C 154(2) . . . . ?
O3C C1C C2C C5C -45(2) . . . . ?
O1C C1C C2C C5' 138.0(19) . . . . ?
O3C C1C C2C C5' -60(2) . . . . ?
Cr1 O2C C3C O4C 166.2(13) . . . . ?
Cr1 O2C C3C C2C -4(2) . . . . ?
C1C C2C C3C O4C 178.5(14) . . . . ?
C4' C2C C3C O4C -7.3(19) . . . . ?
C4C C2C C3C O4C -20(2) . . . . ?
C5C C2C C3C O4C 56(2) . . . . ?
C5' C2C C3C O4C 37.4(16) . . . . ?
C1C C2C C3C O2C -9(2) . . . . ?
C4' C2C C3C O2C 164.8(15) . . . . ?
C4C C2C C3C O2C 152.2(16) . . . . ?
C5C C2C C3C O2C -132.0(19) . . . . ?
C5' C2C C3C O2C -150.5(16) . . . . ?
O1C C1C O3C Ho4 -133.2(18) . . . 4_375 ?
C2C C1C O3C Ho4 65(3) . . . 4_375 ?
O2C C3C O4C Ho3 -63(3) . . . 6_485 ?
C2C C3C O4C Ho3 109(3) . . . 6_485 ?
C1C C2C C4C C5C -83(2) . . . . ?
C3C C2C C4C C5C 116.2(17) . . . . ?
C1C C2C C5C C4C 124.4(12) . . . . ?
C3C C2C C5C C4C -101.3(14) . . . . ?
C1C C2C C4' C5' -123.2(19) . . . . ?
C3C C2C C4' C5' 62.8(17) . . . . ?
C1C C2C C5' C4' 104.7(18) . . . . ?
C3C C2C C5' C4' -123.9(14) . . . . ?
